data_7248519
loop_
_publ_author_name
'Thakur, Vasudha'
'Thomas, Jisha Mary'
'Adnan, Mohammad'
'Sivasankar, Chinnappan'
'Vijaya Prakash, G.'
'Thirupathi, Natesan'

_publ_section_title
;
 Syntheses, structural, photophysical and theoretical studies of
 heteroleptic cycloplatinated guanidinate(1&#x2212;) complexes bearing
 acetylacetonate and picolinate ancillary ligands
;
_journal_issue 19
_journal_name_full 'RSC Advances'
_journal_page_first 13291
_journal_page_last 13305
_journal_paper_doi 10.1039/D4RA00828F
_journal_volume 14
_journal_year 2024
_chemical_formula_moiety 'C24 H20 F3 N3 O2 Pt'
_chemical_formula_sum 'C24 H20 F3 N3 O2 Pt'
_chemical_formula_weight 634.52
_space_group_crystal_system monoclinic
_space_group_IT_number 14
_space_group_name_Hall '-P 2ybc'
_space_group_name_H-M_alt 'P 1 21/c 1'
_atom_sites_solution_hydrogens mixed
_audit_creation_method SHELXL-2018/3
_audit_update_record
;
2018-12-28 deposited with the CCDC.	2024-04-15 downloaded from the CCDC.
;
_cell_angle_alpha 90
_cell_angle_beta 90.459(3)
_cell_angle_gamma 90
_cell_formula_units_Z 4
_cell_length_a 10.2195(4)
_cell_length_b 10.2608(5)
_cell_length_c 21.3421(8)
_cell_measurement_reflns_used 8140
_cell_measurement_temperature 298(2)
_cell_measurement_theta_max 28.4730
_cell_measurement_theta_min 3.4790
_cell_volume 2237.87(16)
_computing_cell_refinement 'CrysAlisPro 1.171.38.46 (Rigaku OD, 2015)'
_computing_data_collection 'CrysAlisPro 1.171.38.46 (Rigaku OD, 2015)'
_computing_data_reduction 'CrysAlisPro 1.171.38.46 (Rigaku OD, 2015)'
_computing_molecular_graphics Olex2
_computing_publication_material Wingx-2014
_computing_structure_refinement 'SHELXL-2018/3 (Sheldrick, 2018)'
_computing_structure_solution SHELXL-2016
_diffrn_ambient_temperature 298(2)
_diffrn_measured_fraction_theta_full 0.998
_diffrn_measured_fraction_theta_max 0.998
_diffrn_measurement_device_type 'Enhance (Mo) X-ray Source'
_diffrn_measurement_method '\w scans'
_diffrn_radiation_type MoK\a
_diffrn_radiation_wavelength 0.71073
_diffrn_reflns_av_R_equivalents 0.0726
_diffrn_reflns_av_unetI/netI 0.0410
_diffrn_reflns_Laue_measured_fraction_full 0.998
_diffrn_reflns_Laue_measured_fraction_max 0.998
_diffrn_reflns_limit_h_max 12
_diffrn_reflns_limit_h_min -12
_diffrn_reflns_limit_k_max 12
_diffrn_reflns_limit_k_min -12
_diffrn_reflns_limit_l_max 26
_diffrn_reflns_limit_l_min -26
_diffrn_reflns_number 29916
_diffrn_reflns_point_group_measured_fraction_full 0.998
_diffrn_reflns_point_group_measured_fraction_max 0.998
_diffrn_reflns_theta_full 25.242
_diffrn_reflns_theta_max 26.372
_diffrn_reflns_theta_min 3.391
_diffrn_source 'fine-focus sealed X-ray tube'
_exptl_absorpt_coefficient_mu 6.322
_exptl_absorpt_correction_T_max 1.00000
_exptl_absorpt_correction_T_min 0.12612
_exptl_crystal_colour Red
_exptl_crystal_density_diffrn 1.883
_exptl_crystal_density_method 'not measured'
_exptl_crystal_description Block
_exptl_crystal_F_000 1224
_exptl_crystal_size_max 0.020
_exptl_crystal_size_mid 0.010
_exptl_crystal_size_min 0.010
_refine_diff_density_max 1.619
_refine_diff_density_min -1.545
_refine_diff_density_rms 0.121
_refine_ls_extinction_method none
_refine_ls_goodness_of_fit_ref 1.095
_refine_ls_hydrogen_treatment mixed
_refine_ls_matrix_type full
_refine_ls_number_parameters 346
_refine_ls_number_reflns 4562
_refine_ls_number_restraints 0
_refine_ls_restrained_S_all 1.095
_refine_ls_R_factor_all 0.0473
_refine_ls_R_factor_gt 0.0387
_refine_ls_shift/su_max 0.001
_refine_ls_shift/su_mean 0.000
_refine_ls_structure_factor_coef Fsqd
_refine_ls_weighting_details 'w=1/[\s^2^(Fo^2^)+(0.0392P)^2^+1.8198P] where P=(Fo^2^+2Fc^2^)/3'
_refine_ls_weighting_scheme calc
_refine_ls_wR_factor_gt 0.0844
_refine_ls_wR_factor_ref 0.0899
_reflns_Friedel_coverage 0.000
_reflns_number_gt 3946
_reflns_number_total 4562
_reflns_threshold_expression 'I > 2\s(I)'
_cod_data_source_file d4ra00828f3.cif
_cod_data_source_block Complex-18
_cod_original_sg_symbol_H-M 'P 21/c'
_cod_database_code 7248519
_shelx_shelxl_version_number 2018/3
_shelx_space_group_comment
;
The symmetry employed for this shelxl refinement is uniquely defined
by the following loop, which should always be used as a source of
symmetry information in preference to the above space-group names.
They are only intended as comments.
;
_shelx_estimated_absorpt_t_min 0.884
_shelx_estimated_absorpt_t_max 0.939

loop_
_space_group_symop_operation_xyz
'x, y, z'
'-x, y+1/2, -z+1/2'
'-x, -y, -z'
'x, -y-1/2, z-1/2'

loop_
_atom_site_label
_atom_site_type_symbol
_atom_site_fract_x
_atom_site_fract_y
_atom_site_fract_z
_atom_site_U_iso_or_equiv
_atom_site_adp_type
_atom_site_occupancy
_atom_site_site_symmetry_order
_atom_site_calc_flag
_atom_site_refinement_flags_posn
_atom_site_refinement_flags_adp
_atom_site_refinement_flags_occupancy
_atom_site_disorder_assembly
_atom_site_disorder_group
C1 C 0.6901(5) 0.1113(6) 1.0683(3) 0.0422(13) Uani 1 1 d . . . . .
C2 C 0.7364(5) -0.1094(6) 1.0597(2) 0.0386(13) Uani 1 1 d . . . . .
C3 C 0.6215(6) -0.1799(7) 1.0659(3) 0.0483(15) Uani 1 1 d . . . . .
C4 C 0.6240(7) -0.3005(7) 1.0929(3) 0.0564(17) Uani 1 1 d . . . . .
C5 C 0.7404(7) -0.3498(6) 1.1126(3) 0.0578(17) Uani 1 1 d . . . . .
C6 C 0.8547(7) -0.2857(8) 1.1069(3) 0.0595(18) Uani 1 1 d . . . . .
C7 C 0.8529(6) -0.1645(8) 1.0798(3) 0.0528(16) Uani 1 1 d . . . . .
C14 C 0.6938(5) 0.2908(6) 0.9903(2) 0.0401(13) Uani 1 1 d . . . . .
C19 C 0.6635(6) 0.4212(7) 0.9858(3) 0.0495(15) Uani 1 1 d . . . . .
C18 C 0.6846(7) 0.4902(8) 0.9317(3) 0.0603(18) Uani 1 1 d . . . . .
C17 C 0.7340(7) 0.4232(8) 0.8822(3) 0.0622(18) Uani 1 1 d . . . . .
C16 C 0.7619(6) 0.2944(8) 0.8845(3) 0.0536(17) Uani 1 1 d . . . . .
C15 C 0.7431(5) 0.2211(6) 0.9396(2) 0.0396(13) Uani 1 1 d . . . . .
C8 C 0.5796(5) 0.1685(6) 1.1668(2) 0.0414(13) Uani 1 1 d . . . . .
C9 C 0.4488(7) 0.1631(7) 1.1579(3) 0.0624(18) Uani 1 1 d . . . . .
C10 C 0.3675(7) 0.2345(8) 1.1961(4) 0.066(2) Uani 1 1 d . . . . .
C11 C 0.4201(7) 0.3086(7) 1.2410(3) 0.0574(18) Uani 1 1 d . . . . .
C12 C 0.5491(9) 0.3155(10) 1.2508(4) 0.087(3) Uani 1 1 d . . . . .
C13 C 0.6303(8) 0.2442(9) 1.2123(4) 0.075(2) Uani 1 1 d . . . . .
C23 C 0.9388(6) -0.2078(7) 0.9092(3) 0.0584(18) Uani 1 1 d . . . . .
C22 C 0.9779(7) -0.1486(10) 0.8535(4) 0.067(2) Uani 1 1 d . . . . .
C21 C 0.9360(7) -0.0349(8) 0.8284(3) 0.063(2) Uani 1 1 d . . . . .
C24 C 0.9919(7) -0.3375(7) 0.9290(4) 0.076(2) Uani 1 1 d . . . . .
H24A H 1.051563 -0.368722 0.897865 0.114 Uiso 1 1 calc R U . . .
H24B H 1.037013 -0.328670 0.968352 0.114 Uiso 1 1 calc R U . . .
H24C H 0.921110 -0.398245 0.933314 0.114 Uiso 1 1 calc R U . . .
C20 C 0.9813(10) 0.0072(10) 0.7640(4) 0.100(3) Uani 1 1 d . . . . .
H20A H 1.038070 -0.058152 0.747002 0.150 Uiso 1 1 calc R U . . .
H20B H 0.906776 0.018307 0.736907 0.150 Uiso 1 1 calc R U . . .
H20C H 1.027869 0.088228 0.767430 0.150 Uiso 1 1 calc R U . . .
N1 N 0.7332(5) 0.0184(4) 1.0323(2) 0.0382(11) Uani 1 1 d . . . . .
N3 N 0.6712(5) 0.2338(5) 1.0486(2) 0.0481(12) Uani 1 1 d . . . . .
H3A H 0.639958 0.285724 1.076318 0.058 Uiso 1 1 calc R U . . .
N2 N 0.6660(5) 0.0895(6) 1.1297(2) 0.0563(14) Uani 1 1 d . . . . .
H2 H 0.704396 0.024643 1.147566 0.068 Uiso 1 1 calc R U . . .
O1 O 0.8598(5) 0.0468(4) 0.8546(2) 0.0583(12) Uani 1 1 d . . . . .
O2 O 0.8586(4) -0.1570(4) 0.94695(19) 0.0560(11) Uani 1 1 d . . . . .
Pt1 Pt 0.79502(2) 0.03494(2) 0.94340(2) 0.04214(10) Uani 1 1 d . . . . .
F1 F 0.7424(5) -0.4708(4) 1.1391(2) 0.0890(14) Uani 1 1 d . . . . .
F3 F 0.7582(6) 0.4867(5) 0.8279(2) 0.1105(19) Uani 1 1 d . . . . .
F2 F 0.3386(5) 0.3775(5) 1.27862(18) 0.0892(15) Uani 1 1 d . . . . .
H7 H 0.915(6) -0.110(6) 1.079(3) 0.047(17) Uiso 1 1 d . . . . .
H9 H 0.410(6) 0.108(7) 1.119(3) 0.067(19) Uiso 1 1 d . . . . .
H12 H 0.581(9) 0.376(10) 1.284(4) 0.12(3) Uiso 1 1 d . . . . .
H3 H 0.535(6) -0.139(6) 1.053(3) 0.050(17) Uiso 1 1 d . . . . .
H16 H 0.792(6) 0.244(6) 0.853(3) 0.054(18) Uiso 1 1 d . . . . .
H19 H 0.622(6) 0.456(5) 1.019(3) 0.049(18) Uiso 1 1 d . . . . .
H4 H 0.545(6) -0.337(6) 1.099(3) 0.058(19) Uiso 1 1 d . . . . .
H22 H 1.032(7) -0.191(7) 0.834(3) 0.07(2) Uiso 1 1 d . . . . .
H18 H 0.674(6) 0.578(6) 0.932(3) 0.047(18) Uiso 1 1 d . . . . .
H6 H 0.927(7) -0.321(7) 1.124(3) 0.06(2) Uiso 1 1 d . . . . .
H13 H 0.714(7) 0.246(7) 1.214(3) 0.07(2) Uiso 1 1 d . . . . .
H10 H 0.286(8) 0.225(9) 1.189(4) 0.11(3) Uiso 1 1 d . . . . .

loop_
_atom_site_aniso_label
_atom_site_aniso_U_11
_atom_site_aniso_U_22
_atom_site_aniso_U_33
_atom_site_aniso_U_23
_atom_site_aniso_U_13
_atom_site_aniso_U_12
C1 0.039(3) 0.047(4) 0.041(3) -0.010(3) 0.008(2) 0.005(3)
C2 0.030(3) 0.049(4) 0.037(3) -0.010(2) 0.006(2) -0.002(2)
C3 0.031(3) 0.057(4) 0.056(4) -0.014(3) 0.007(3) -0.007(3)
C4 0.047(4) 0.059(5) 0.063(4) -0.008(3) 0.011(3) -0.014(3)
C5 0.076(5) 0.044(4) 0.053(4) -0.001(3) 0.004(3) 0.002(3)
C6 0.052(4) 0.066(5) 0.060(4) -0.001(3) -0.005(3) 0.011(4)
C7 0.035(3) 0.067(5) 0.056(4) -0.013(3) 0.002(3) -0.006(3)
C14 0.030(3) 0.055(4) 0.035(3) -0.002(2) 0.004(2) -0.008(2)
C19 0.046(4) 0.051(4) 0.051(4) 0.000(3) 0.006(3) -0.005(3)
C18 0.060(5) 0.058(5) 0.063(5) 0.008(4) 0.010(3) -0.001(3)
C17 0.055(4) 0.078(5) 0.054(4) 0.016(4) 0.015(3) 0.001(4)
C16 0.044(4) 0.078(5) 0.039(3) 0.001(3) 0.012(3) 0.003(3)
C15 0.023(3) 0.058(4) 0.038(3) -0.001(2) 0.003(2) -0.008(2)
C8 0.047(3) 0.044(3) 0.033(3) -0.011(2) 0.011(2) -0.001(3)
C9 0.055(4) 0.067(5) 0.065(4) -0.027(4) -0.004(3) 0.003(3)
C10 0.046(4) 0.076(5) 0.078(5) -0.016(4) 0.008(4) 0.004(4)
C11 0.072(5) 0.065(4) 0.036(3) -0.002(3) 0.019(3) 0.024(4)
C12 0.078(6) 0.111(7) 0.072(5) -0.056(5) -0.005(4) 0.017(5)
C13 0.051(5) 0.102(7) 0.074(5) -0.036(5) 0.003(4) -0.001(4)
C23 0.037(3) 0.068(5) 0.070(4) -0.039(4) 0.004(3) -0.004(3)
C22 0.041(4) 0.097(7) 0.064(5) -0.040(5) 0.020(3) -0.002(4)
C21 0.051(4) 0.090(6) 0.050(4) -0.028(4) 0.020(3) -0.012(4)
C24 0.053(4) 0.069(5) 0.107(6) -0.032(4) 0.002(4) 0.010(4)
C20 0.095(7) 0.148(9) 0.059(5) -0.016(5) 0.035(5) 0.004(6)
N1 0.035(2) 0.044(3) 0.036(3) -0.006(2) 0.006(2) -0.005(2)
N3 0.058(3) 0.047(3) 0.040(3) -0.007(2) 0.012(2) 0.010(2)
N2 0.071(4) 0.059(3) 0.040(3) -0.005(2) 0.019(3) 0.022(3)
O1 0.057(3) 0.080(3) 0.038(2) -0.017(2) 0.014(2) -0.007(2)
O2 0.049(2) 0.062(3) 0.057(3) -0.020(2) 0.0145(19) 0.003(2)
Pt1 0.03324(14) 0.05782(18) 0.03550(15) -0.01403(9) 0.00972(9) -0.00594(10)
F1 0.112(4) 0.061(3) 0.094(4) 0.018(2) 0.004(3) 0.002(2)
F3 0.139(5) 0.108(4) 0.085(4) 0.048(3) 0.049(3) 0.025(3)
F2 0.110(4) 0.099(4) 0.059(3) -0.012(2) 0.031(2) 0.043(3)

loop_
_atom_type_symbol
_atom_type_description
_atom_type_scat_dispersion_real
_atom_type_scat_dispersion_imag
_atom_type_scat_source
C C 0.0033 0.0016 'International Tables Vol C Tables 4.2.6.8 and 6.1.1.4'
N N 0.0061 0.0033 'International Tables Vol C Tables 4.2.6.8 and 6.1.1.4'
O O 0.0106 0.0060 'International Tables Vol C Tables 4.2.6.8 and 6.1.1.4'
Pt Pt -1.7033 8.3905 'International Tables Vol C Tables 4.2.6.8 and 6.1.1.4'
F F 0.0171 0.0103 'International Tables Vol C Tables 4.2.6.8 and 6.1.1.4'
H H 0.0000 0.0000 'International Tables Vol C Tables 4.2.6.8 and 6.1.1.4'

loop_
_geom_angle_atom_site_label_1
_geom_angle_atom_site_label_2
_geom_angle_atom_site_label_3
_geom_angle
_geom_angle_site_symmetry_1
_geom_angle_site_symmetry_3
_geom_angle_publ_flag
N1 C1 N3 123.4(5) . . ?
N1 C1 N2 120.9(6) . . ?
N3 C1 N2 115.6(5) . . ?
C7 C2 C3 119.0(6) . . ?
C7 C2 N1 121.1(5) . . ?
C3 C2 N1 120.0(5) . . ?
C4 C3 C2 120.1(6) . . ?
C4 C3 H3 120(3) . . ?
C2 C3 H3 120(3) . . ?
C5 C4 C3 118.8(6) . . ?
C5 C4 H4 126(4) . . ?
C3 C4 H4 115(4) . . ?
C6 C5 C4 123.3(7) . . ?
C6 C5 F1 118.1(7) . . ?
C4 C5 F1 118.6(7) . . ?
C5 C6 C7 118.2(7) . . ?
C5 C6 H6 119(4) . . ?
C7 C6 H6 123(5) . . ?
C6 C7 C2 120.7(6) . . ?
C6 C7 H7 127(4) . . ?
C2 C7 H7 111(4) . . ?
C19 C14 N3 115.5(5) . . ?
C19 C14 C15 121.8(5) . . ?
N3 C14 C15 122.7(5) . . ?
C18 C19 C14 121.5(6) . . ?
C18 C19 H19 122(4) . . ?
C14 C19 H19 116(4) . . ?
C17 C18 C19 117.0(7) . . ?
C17 C18 H18 124(4) . . ?
C19 C18 H18 118(4) . . ?
C16 C17 F3 117.5(6) . . ?
C16 C17 C18 123.0(6) . . ?
F3 C17 C18 119.5(7) . . ?
C17 C16 C15 121.4(6) . . ?
C17 C16 H16 128(4) . . ?
C15 C16 H16 111(4) . . ?
C14 C15 C16 115.2(6) . . ?
C14 C15 Pt1 124.1(4) . . ?
C16 C15 Pt1 120.6(4) . . ?
C13 C8 C9 120.0(6) . . ?
C13 C8 N2 119.3(6) . . ?
C9 C8 N2 120.7(5) . . ?
C8 C9 C10 119.7(6) . . ?
C8 C9 H9 119(3) . . ?
C10 C9 H9 121(4) . . ?
C11 C10 C9 119.1(7) . . ?
C11 C10 H10 125(6) . . ?
C9 C10 H10 115(6) . . ?
C10 C11 C12 122.3(6) . . ?
C10 C11 F2 118.5(7) . . ?
C12 C11 F2 119.2(7) . . ?
C11 C12 C13 118.4(7) . . ?
C11 C12 H12 117(5) . . ?
C13 C12 H12 124(5) . . ?
C8 C13 C12 120.4(7) . . ?
C8 C13 H13 115(5) . . ?
C12 C13 H13 124(5) . . ?
O2 C23 C22 123.6(7) . . ?
O2 C23 C24 115.0(7) . . ?
C22 C23 C24 121.4(6) . . ?
C21 C22 C23 128.4(7) . . ?
C21 C22 H22 118(5) . . ?
C23 C22 H22 114(5) . . ?
O1 C21 C22 125.8(7) . . ?
O1 C21 C20 113.7(8) . . ?
C22 C21 C20 120.5(7) . . ?
C23 C24 H24A 109.5 . . ?
C23 C24 H24B 109.5 . . ?
H24A C24 H24B 109.5 . . ?
C23 C24 H24C 109.5 . . ?
H24A C24 H24C 109.5 . . ?
H24B C24 H24C 109.5 . . ?
C21 C20 H20A 109.5 . . ?
C21 C20 H20B 109.5 . . ?
H20A C20 H20B 109.5 . . ?
C21 C20 H20C 109.5 . . ?
H20A C20 H20C 109.5 . . ?
H20B C20 H20C 109.5 . . ?
C1 N1 C2 115.8(5) . . ?
C1 N1 Pt1 127.2(4) . . ?
C2 N1 Pt1 117.0(3) . . ?
C1 N3 C14 130.4(5) . . ?
C1 N3 H3A 114.8 . . ?
C14 N3 H3A 114.8 . . ?
C1 N2 C8 123.8(5) . . ?
C1 N2 H2 118.1 . . ?
C8 N2 H2 118.1 . . ?
C21 O1 Pt1 125.3(5) . . ?
C23 O2 Pt1 124.9(5) . . ?
C15 Pt1 N1 91.9(2) . . ?
C15 Pt1 O1 89.6(2) . . ?
N1 Pt1 O1 178.40(19) . . ?
C15 Pt1 O2 177.26(18) . . ?
N1 Pt1 O2 89.20(17) . . ?
O1 Pt1 O2 89.24(17) . . ?

loop_
_geom_bond_atom_site_label_1
_geom_bond_atom_site_label_2
_geom_bond_distance
_geom_bond_site_symmetry_2
_geom_bond_publ_flag
C1 N1 1.303(7) . ?
C1 N3 1.339(8) . ?
C1 N2 1.355(7) . ?
C2 C7 1.383(8) . ?
C2 C3 1.386(8) . ?
C2 N1 1.436(8) . ?
C3 C4 1.365(9) . ?
C3 H3 1.01(6) . ?
C4 C5 1.357(9) . ?
C4 H4 0.90(6) . ?
C5 C6 1.347(10) . ?
C5 F1 1.364(7) . ?
C6 C7 1.372(10) . ?
C6 H6 0.89(7) . ?
C7 H7 0.85(6) . ?
C14 C19 1.377(9) . ?
C14 N3 1.395(6) . ?
C14 C15 1.395(7) . ?
C19 C18 1.374(9) . ?
C19 H19 0.90(6) . ?
C18 C17 1.361(10) . ?
C18 H18 0.91(6) . ?
C17 C16 1.353(10) . ?
C17 F3 1.354(8) . ?
C16 C15 1.410(8) . ?
C16 H16 0.90(6) . ?
C15 Pt1 1.984(6) . ?
C8 C13 1.343(9) . ?
C8 C9 1.350(8) . ?
C8 N2 1.440(7) . ?
C9 C10 1.379(9) . ?
C9 H9 1.07(7) . ?
C10 C11 1.333(10) . ?
C10 H10 0.86(8) . ?
C11 C12 1.335(11) . ?
C11 F2 1.360(6) . ?
C12 C13 1.383(10) . ?
C12 H12 0.99(10) . ?
C13 H13 0.86(7) . ?
C23 O2 1.266(7) . ?
C23 C22 1.397(11) . ?
C23 C24 1.496(10) . ?
C22 C21 1.352(11) . ?
C22 H22 0.82(7) . ?
C21 O1 1.277(8) . ?
C21 C20 1.516(10) . ?
C24 H24A 0.9600 . ?
C24 H24B 0.9600 . ?
C24 H24C 0.9600 . ?
C20 H20A 0.9600 . ?
C20 H20B 0.9600 . ?
C20 H20C 0.9600 . ?
N1 Pt1 2.012(5) . ?
N3 H3A 0.8600 . ?
N2 H2 0.8600 . ?
O1 Pt1 2.016(4) . ?
O2 Pt1 2.075(4) . ?

loop_
_geom_torsion_atom_site_label_1
_geom_torsion_atom_site_label_2
_geom_torsion_atom_site_label_3
_geom_torsion_atom_site_label_4
_geom_torsion
_geom_torsion_site_symmetry_1
_geom_torsion_site_symmetry_2
_geom_torsion_site_symmetry_3
_geom_torsion_site_symmetry_4
_geom_torsion_publ_flag
C7 C2 C3 C4 1.5(8) . . . . ?
N1 C2 C3 C4 -178.9(5) . . . . ?
C2 C3 C4 C5 -0.7(9) . . . . ?
C3 C4 C5 C6 0.0(10) . . . . ?
C3 C4 C5 F1 -179.6(6) . . . . ?
C4 C5 C6 C7 -0.1(11) . . . . ?
F1 C5 C6 C7 179.5(6) . . . . ?
C5 C6 C7 C2 0.9(10) . . . . ?
C3 C2 C7 C6 -1.6(9) . . . . ?
N1 C2 C7 C6 178.8(6) . . . . ?
N3 C14 C19 C18 178.1(6) . . . . ?
C15 C14 C19 C18 -2.2(9) . . . . ?
C14 C19 C18 C17 1.4(10) . . . . ?
C19 C18 C17 C16 0.2(11) . . . . ?
C19 C18 C17 F3 -179.2(7) . . . . ?
F3 C17 C16 C15 178.3(6) . . . . ?
C18 C17 C16 C15 -1.1(11) . . . . ?
C19 C14 C15 C16 1.3(8) . . . . ?
N3 C14 C15 C16 -179.1(5) . . . . ?
C19 C14 C15 Pt1 177.7(4) . . . . ?
N3 C14 C15 Pt1 -2.7(7) . . . . ?
C17 C16 C15 C14 0.3(9) . . . . ?
C17 C16 C15 Pt1 -176.2(5) . . . . ?
C13 C8 C9 C10 -0.6(11) . . . . ?
N2 C8 C9 C10 176.7(7) . . . . ?
C8 C9 C10 C11 0.5(12) . . . . ?
C9 C10 C11 C12 -0.7(13) . . . . ?
C9 C10 C11 F2 -179.4(7) . . . . ?
C10 C11 C12 C13 0.9(14) . . . . ?
F2 C11 C12 C13 179.7(8) . . . . ?
C9 C8 C13 C12 0.9(13) . . . . ?
N2 C8 C13 C12 -176.4(8) . . . . ?
C11 C12 C13 C8 -1.1(15) . . . . ?
O2 C23 C22 C21 -3.3(12) . . . . ?
C24 C23 C22 C21 177.6(7) . . . . ?
C23 C22 C21 O1 6.9(13) . . . . ?
C23 C22 C21 C20 -174.3(7) . . . . ?
N3 C1 N1 C2 -174.6(5) . . . . ?
N2 C1 N1 C2 7.9(8) . . . . ?
N3 C1 N1 Pt1 5.4(8) . . . . ?
N2 C1 N1 Pt1 -172.2(4) . . . . ?
C7 C2 N1 C1 -103.9(6) . . . . ?
C3 C2 N1 C1 76.4(7) . . . . ?
C7 C2 N1 Pt1 76.1(6) . . . . ?
C3 C2 N1 Pt1 -103.5(5) . . . . ?
N1 C1 N3 C14 -2.0(10) . . . . ?
N2 C1 N3 C14 175.7(5) . . . . ?
C19 C14 N3 C1 -179.8(6) . . . . ?
C15 C14 N3 C1 0.5(9) . . . . ?
N1 C1 N2 C8 -158.1(6) . . . . ?
N3 C1 N2 C8 24.1(9) . . . . ?
C13 C8 N2 C1 -111.0(8) . . . . ?
C9 C8 N2 C1 71.7(9) . . . . ?
C22 C21 O1 Pt1 5.9(10) . . . . ?
C20 C21 O1 Pt1 -173.0(5) . . . . ?
C22 C23 O2 Pt1 -11.9(8) . . . . ?
C24 C23 O2 Pt1 167.3(4) . . . . ?
